data_7052324
loop_
_publ_author_name
'Emmanuel Deiters'
'V\'eronique Bulach'
'Mir Wais Hosseini'

_publ_section_title
;
 Porphyrin based metallamacrocycles
;
_journal_issue 9
_journal_name_full 'New Journal of Chemistry'
_journal_page_first 1289
_journal_paper_doi 10.1039/b606041m
_journal_volume 30
_journal_year 2006
_chemical_formula_sum 'C86 H54 Br4 Cl6 Cu2 Hg2 N12'
_chemical_formula_weight 2316.01
_chemical_name_systematic
;
?
;
_space_group_IT_number 2
_symmetry_cell_setting triclinic
_symmetry_space_group_name_Hall '-P 1'
_symmetry_space_group_name_H-M 'P -1'
_atom_sites_solution_hydrogens geom
_atom_sites_solution_primary direct
_atom_sites_solution_secondary difmap
_audit_creation_method SHELXL-97
_cell_angle_alpha 86.332(2)
_cell_angle_beta 76.009(2)
_cell_angle_gamma 87.361(2)
_cell_formula_units_Z 1
_cell_length_a 9.5541(4)
_cell_length_b 12.5202(5)
_cell_length_c 17.6342(6)
_cell_measurement_reflns_used 4381
_cell_measurement_temperature 173(2)
_cell_measurement_theta_max 25.05
_cell_measurement_theta_min 2.69
_cell_volume 2041.60(14)
_computing_structure_refinement 'SHELXL-97 (Sheldrick, 1997)'
_computing_structure_solution 'SHELXS-97 (Sheldrick, 1990)'
_diffrn_ambient_temperature 173(2)
_diffrn_measured_fraction_theta_full 0.991
_diffrn_measured_fraction_theta_max 0.991
_diffrn_measurement_device_type 'CCD area detector'
_diffrn_measurement_method 'phi and omega scans'
_diffrn_radiation_monochromator graphite
_diffrn_radiation_source 'fine-focus sealed tube'
_diffrn_radiation_type MoK\a
_diffrn_radiation_wavelength 0.71073
_diffrn_reflns_av_R_equivalents 0.0436
_diffrn_reflns_av_sigmaI/netI 0.0704
_diffrn_reflns_limit_h_max 11
_diffrn_reflns_limit_h_min -12
_diffrn_reflns_limit_k_max 16
_diffrn_reflns_limit_k_min -16
_diffrn_reflns_limit_l_max 22
_diffrn_reflns_limit_l_min -22
_diffrn_reflns_number 21296
_diffrn_reflns_theta_full 27.54
_diffrn_reflns_theta_max 27.54
_diffrn_reflns_theta_min 2.24
_exptl_absorpt_coefficient_mu 6.470
_exptl_absorpt_correction_T_max 0.8296
_exptl_absorpt_correction_T_min 0.4868
_exptl_absorpt_correction_type multi-scan
_exptl_absorpt_process_details sadabs
_exptl_crystal_colour orange
_exptl_crystal_density_diffrn 1.884
_exptl_crystal_density_meas ?
_exptl_crystal_density_method 'not measured'
_exptl_crystal_description prism
_exptl_crystal_F_000 1114
_exptl_crystal_size_max 0.13
_exptl_crystal_size_mid 0.08
_exptl_crystal_size_min 0.03
_refine_diff_density_max 2.984
_refine_diff_density_min -1.606
_refine_diff_density_rms 0.175
_refine_ls_extinction_method none
_refine_ls_goodness_of_fit_ref 1.058
_refine_ls_hydrogen_treatment constr
_refine_ls_matrix_type full
_refine_ls_number_parameters 491
_refine_ls_number_reflns 9317
_refine_ls_number_restraints 12
_refine_ls_restrained_S_all 1.067
_refine_ls_R_factor_all 0.0801
_refine_ls_R_factor_gt 0.0509
_refine_ls_shift/su_max 0.042
_refine_ls_shift/su_mean 0.001
_refine_ls_structure_factor_coef Fsqd
_refine_ls_weighting_details 'calc w=1/[\s^2^(Fo^2^)+(0.0554P)^2^+4.7563P] where P=(Fo^2^+2Fc^2^)/3'
_refine_ls_weighting_scheme calc
_refine_ls_wR_factor_gt 0.1125
_refine_ls_wR_factor_ref 0.1234
_reflns_number_gt 6847
_reflns_number_total 9317
_reflns_threshold_expression >2sigma(I)
_cod_data_source_file b606041m.txt
_cod_data_source_block e452
_cod_depositor_comments
;
The following automatic conversions were performed:
'_symmetry_cell_setting' value 'Triclinic' changed to 'triclinic'
according to '/home/saulius/struct/CIF-dictionaries/cif_core.dic'
dictionary named 'cif_core.dic' version 2.4.1 from 2010-06-29.

Automatic conversion script
Id: cif_fix_enum 1527 2010-12-29 10:47:43Z saulius 

The following automatic conversions were performed:

'_exptl_crystal_density_meas' value 'none' was changed to '?' - the
value is perceived as not measured.

Automatic conversion script
Id: cif_fix_values 3008 2015-01-20 13:52:24Z robertas 
;
_cod_original_sg_symbol_H-M P-1
_cod_database_code 7052324

loop_
_symmetry_equiv_pos_as_xyz
'x, y, z'
'-x, -y, -z'

loop_
_atom_site_label
_atom_site_type_symbol
_atom_site_fract_x
_atom_site_fract_y
_atom_site_fract_z
_atom_site_U_iso_or_equiv
_atom_site_adp_type
_atom_site_occupancy
_atom_site_symmetry_multiplicity
_atom_site_calc_flag
_atom_site_refinement_flags
_atom_site_disorder_assembly
_atom_site_disorder_group
Hg1 Hg 0.86571(3) 0.49197(2) 0.394647(16) 0.02965(10) Uani 1 1 d . . .
Br1 Br 0.69914(9) 0.65032(7) 0.42586(5) 0.0411(2) Uani 1 1 d . . .
Br2 Br 1.11119(9) 0.43553(7) 0.31920(5) 0.0434(2) Uani 1 1 d . . .
N1 N 0.4098(6) 0.1585(4) 0.1057(3) 0.0197(11) Uani 1 1 d . . .
N2 N 0.3667(6) 0.0065(4) 0.2344(3) 0.0208(11) Uani 1 1 d . . .
N3 N 0.2213(5) -0.1231(4) 0.1547(3) 0.0158(10) Uani 1 1 d . . .
N4 N 0.2918(5) 0.0172(4) 0.0201(3) 0.0160(10) Uani 1 1 d . . .
C1 C 0.4110(7) 0.2257(5) 0.0404(3) 0.0183(13) Uani 1 1 d . . .
C2 C 0.4507(8) 0.3312(5) 0.0538(4) 0.0267(15) Uani 1 1 d . . .
H2 H 0.4544 0.3931 0.0194 0.032 Uiso 1 1 calc R . .
C3 C 0.4818(7) 0.3251(5) 0.1250(4) 0.0249(14) Uani 1 1 d . . .
H3 H 0.5144 0.3814 0.1494 0.030 Uiso 1 1 calc R . .
C4 C 0.4561(7) 0.2180(5) 0.1564(4) 0.0212(13) Uani 1 1 d . . .
C5 C 0.4803(7) 0.1796(5) 0.2287(4) 0.0219(14) Uani 1 1 d . . .
C6 C 0.4421(7) 0.0785(5) 0.2636(4) 0.0228(14) Uani 1 1 d . . .
C7 C 0.4681(8) 0.0373(6) 0.3371(4) 0.0311(17) Uani 1 1 d . . .
H7 H 0.5206 0.0706 0.3680 0.037 Uiso 1 1 calc R . .
C8 C 0.4032(9) -0.0584(6) 0.3538(4) 0.0330(17) Uani 1 1 d . . .
H8 H 0.4010 -0.1046 0.3989 0.040 Uiso 1 1 calc R . .
C9 C 0.3383(7) -0.0766(5) 0.2904(4) 0.0227(14) Uani 1 1 d . . .
C10 C 0.2512(7) -0.1623(5) 0.2885(3) 0.0222(14) Uani 1 1 d . . .
C11 C 0.1922(7) -0.1813(5) 0.2255(3) 0.0190(13) Uani 1 1 d . . .
C12 C 0.1049(7) -0.2703(5) 0.2235(4) 0.0221(14) Uani 1 1 d . . .
H12 H 0.0677 -0.3204 0.2655 0.027 Uiso 1 1 calc R . .
C13 C 0.0857(7) -0.2690(5) 0.1500(4) 0.0234(14) Uani 1 1 d . . .
H13 H 0.0331 -0.3190 0.1306 0.028 Uiso 1 1 calc R . .
C14 C 0.1587(7) -0.1786(5) 0.1066(4) 0.0188(13) Uani 1 1 d . . .
C15 C 0.1713(7) -0.1546(5) 0.0269(4) 0.0191(13) Uani 1 1 d . . .
C16 C 0.2377(7) -0.0633(5) -0.0135(3) 0.0175(12) Uani 1 1 d . . .
C17 C 0.2528(7) -0.0362(5) -0.0956(4) 0.0218(14) Uani 1 1 d . . .
H17 H 0.2258 -0.0789 -0.1320 0.026 Uiso 1 1 calc R . .
C18 C 0.3121(7) 0.0608(5) -0.1113(4) 0.0222(14) Uani 1 1 d . . .
H18 H 0.3346 0.0993 -0.1607 0.027 Uiso 1 1 calc R . .
C19 C 0.3344(7) 0.0945(5) -0.0391(3) 0.0189(13) Uani 1 1 d . . .
C20 C 0.3825(6) 0.1975(5) -0.0287(3) 0.0169(12) Uani 1 1 d . . .
C21 C 0.5581(7) 0.2501(5) 0.2701(4) 0.0219(14) Uani 1 1 d . . .
C22 C 0.4960(8) 0.2907(6) 0.3428(4) 0.0300(16) Uani 1 1 d . . .
H22 H 0.3988 0.2760 0.3684 0.036 Uiso 1 1 calc R . .
C23 C 0.5767(8) 0.3526(6) 0.3774(4) 0.0287(16) Uani 1 1 d . . .
H23 H 0.5325 0.3800 0.4268 0.034 Uiso 1 1 calc R . .
N5 N 0.7137(6) 0.3756(5) 0.3445(3) 0.0253(12) Uani 1 1 d . . .
C24 C 0.7722(8) 0.3378(5) 0.2747(4) 0.0250(14) Uani 1 1 d . . .
H24 H 0.8697 0.3537 0.2506 0.030 Uiso 1 1 calc R . .
C25 C 0.6999(8) 0.2773(5) 0.2356(4) 0.0260(15) Uani 1 1 d . . .
H25 H 0.7462 0.2540 0.1852 0.031 Uiso 1 1 calc R . .
C26 C 0.2207(7) -0.2395(5) 0.3583(3) 0.0203(13) Uani 1 1 d . . .
C27 C 0.0833(7) -0.2477(5) 0.4075(4) 0.0237(14) Uani 1 1 d . . .
H27 H 0.0052 -0.2043 0.3970 0.028 Uiso 1 1 calc R . .
C28 C 0.0618(8) -0.3192(6) 0.4714(4) 0.0282(15) Uani 1 1 d . . .
H28 H -0.0320 -0.3223 0.5053 0.034 Uiso 1 1 calc R . .
N6 N 0.1648(6) -0.3840(4) 0.4883(3) 0.0240(12) Uani 1 1 d . . .
C29 C 0.2973(8) -0.3783(5) 0.4405(4) 0.0253(15) Uani 1 1 d . . .
H29 H 0.3721 -0.4251 0.4512 0.030 Uiso 1 1 calc R . .
C30 C 0.3284(8) -0.3067(5) 0.3765(4) 0.0244(14) Uani 1 1 d . . .
H30 H 0.4240 -0.3035 0.3447 0.029 Uiso 1 1 calc R . .
C31 C 0.1090(7) -0.2311(5) -0.0174(3) 0.0182(13) Uani 1 1 d . . .
C32 C 0.1578(7) -0.3375(5) -0.0205(4) 0.0245(14) Uani 1 1 d . . .
H32 H 0.2315 -0.3617 0.0048 0.029 Uiso 1 1 calc R . .
C33 C 0.0978(8) -0.4092(6) -0.0611(4) 0.0316(17) Uani 1 1 d . . .
H33 H 0.1313 -0.4818 -0.0630 0.038 Uiso 1 1 calc R . .
C34 C -0.0082(9) -0.3756(7) -0.0978(4) 0.0371(19) Uani 1 1 d . . .
H34 H -0.0500 -0.4250 -0.1239 0.045 Uiso 1 1 calc R . .
C35 C -0.0538(8) -0.2705(7) -0.0968(4) 0.0366(19) Uani 1 1 d . . .
H35 H -0.1247 -0.2469 -0.1242 0.044 Uiso 1 1 calc R . .
C36 C 0.0017(7) -0.1976(6) -0.0562(4) 0.0258(15) Uani 1 1 d . . .
H36 H -0.0331 -0.1253 -0.0549 0.031 Uiso 1 1 calc R . .
C37 C 0.3977(7) 0.2780(5) -0.0959(3) 0.0174(12) Uani 1 1 d . . .
C38 C 0.2811(7) 0.3055(5) -0.1282(4) 0.0244(14) Uani 1 1 d . . .
H38 H 0.1911 0.2726 -0.1077 0.029 Uiso 1 1 calc R . .
C39 C 0.2960(8) 0.3814(6) -0.1908(4) 0.0322(17) Uani 1 1 d . . .
H39 H 0.2159 0.4004 -0.2126 0.039 Uiso 1 1 calc R . .
C40 C 0.4258(8) 0.4287(5) -0.2212(4) 0.0293(16) Uani 1 1 d . . .
H40 H 0.4349 0.4799 -0.2641 0.035 Uiso 1 1 calc R . .
C41 C 0.5432(8) 0.4030(6) -0.1903(4) 0.0303(16) Uani 1 1 d . . .
H41 H 0.6328 0.4360 -0.2117 0.036 Uiso 1 1 calc R . .
C42 C 0.5283(7) 0.3279(5) -0.1273(4) 0.0224(14) Uani 1 1 d . . .
H42 H 0.6085 0.3103 -0.1053 0.027 Uiso 1 1 calc R . .
C43A C 0.9517(15) 0.1287(17) 0.3628(8) 0.0703(12) Uiso 0.545(6) 1 d PD A 1
H43A H 0.9606 0.2069 0.3476 0.084 Uiso 0.545(6) 1 calc PR A 1
Cl1A Cl 0.7907(6) 0.1171(5) 0.4274(3) 0.0703(12) Uiso 0.545(6) 1 d PD A 1
Cl2A Cl 0.9716(6) 0.0662(5) 0.2761(3) 0.0703(12) Uiso 0.545(6) 1 d PD A 1
Cl3A Cl 1.0979(6) 0.0934(4) 0.4033(3) 0.0703(12) Uiso 0.545(6) 1 d PD A 1
C43B C 0.970(2) 0.0417(18) 0.3598(11) 0.113(2) Uiso 0.455(6) 1 d PD A 2
H43B H 1.0430 -0.0135 0.3709 0.136 Uiso 0.455(6) 1 calc PR A 2
Cl2B Cl 0.9026(11) 0.0105(8) 0.2811(5) 0.113(2) Uiso 0.455(6) 1 d PD A 2
Cl1B Cl 0.8178(10) 0.0481(9) 0.4373(5) 0.113(2) Uiso 0.455(6) 1 d PD A 2
Cl3B Cl 1.0432(10) 0.1671(7) 0.3384(5) 0.113(2) Uiso 0.455(6) 1 d PD A 2
Cu1 Cu 0.32453(8) 0.01371(6) 0.12831(4) 0.01608(16) Uiso 1 1 d . . .

loop_
_atom_site_aniso_label
_atom_site_aniso_U_11
_atom_site_aniso_U_22
_atom_site_aniso_U_33
_atom_site_aniso_U_23
_atom_site_aniso_U_13
_atom_site_aniso_U_12
Hg1 0.03680(18) 0.02916(15) 0.02384(14) 0.00659(10) -0.00952(11) -0.00882(11)
Br1 0.0325(4) 0.0407(4) 0.0506(5) -0.0010(4) -0.0115(4) -0.0001(4)
Br2 0.0329(4) 0.0510(5) 0.0417(4) 0.0040(4) -0.0011(3) -0.0053(4)
N1 0.021(3) 0.020(3) 0.020(3) 0.002(2) -0.009(2) -0.002(2)
N2 0.026(3) 0.018(3) 0.018(2) 0.004(2) -0.005(2) -0.003(2)
N3 0.014(3) 0.016(2) 0.018(2) 0.005(2) -0.006(2) -0.003(2)
N4 0.015(3) 0.015(2) 0.017(2) 0.0022(19) -0.003(2) 0.000(2)
C1 0.013(3) 0.020(3) 0.020(3) 0.008(2) -0.002(2) -0.003(2)
C2 0.029(4) 0.020(3) 0.029(3) 0.008(3) -0.006(3) -0.005(3)
C3 0.024(4) 0.020(3) 0.030(3) 0.002(3) -0.006(3) -0.006(3)
C4 0.021(3) 0.018(3) 0.024(3) -0.001(2) -0.004(3) -0.004(3)
C5 0.023(4) 0.020(3) 0.023(3) -0.001(3) -0.007(3) -0.003(3)
C6 0.025(4) 0.022(3) 0.022(3) 0.004(3) -0.007(3) -0.011(3)
C7 0.044(5) 0.028(4) 0.027(3) 0.007(3) -0.019(3) -0.015(3)
C8 0.046(5) 0.036(4) 0.022(3) 0.010(3) -0.019(3) -0.011(4)
C9 0.026(4) 0.021(3) 0.020(3) 0.008(3) -0.004(3) -0.006(3)
C10 0.021(3) 0.024(3) 0.017(3) 0.012(3) 0.001(3) -0.004(3)
C11 0.018(3) 0.022(3) 0.015(3) 0.004(2) -0.001(2) -0.001(3)
C12 0.022(3) 0.021(3) 0.023(3) 0.009(3) -0.005(3) -0.010(3)
C13 0.020(3) 0.027(3) 0.024(3) 0.010(3) -0.009(3) -0.009(3)
C14 0.014(3) 0.020(3) 0.022(3) 0.005(2) -0.006(2) 0.000(3)
C15 0.013(3) 0.023(3) 0.020(3) 0.001(2) -0.003(2) -0.001(3)
C16 0.019(3) 0.016(3) 0.016(3) 0.000(2) -0.004(2) 0.004(2)
C17 0.023(4) 0.023(3) 0.020(3) -0.001(3) -0.008(3) 0.001(3)
C18 0.022(4) 0.027(3) 0.017(3) 0.007(3) -0.005(3) -0.001(3)
C19 0.018(3) 0.021(3) 0.017(3) 0.004(2) -0.003(2) 0.001(3)
C20 0.009(3) 0.021(3) 0.019(3) 0.003(2) -0.002(2) 0.001(2)
C21 0.029(4) 0.019(3) 0.019(3) 0.005(2) -0.008(3) -0.011(3)
C22 0.029(4) 0.033(4) 0.025(3) 0.003(3) -0.002(3) -0.007(3)
C23 0.036(4) 0.033(4) 0.019(3) -0.006(3) -0.009(3) 0.003(3)
N5 0.029(3) 0.028(3) 0.021(3) -0.001(2) -0.009(2) -0.006(3)
C24 0.024(4) 0.024(3) 0.028(3) 0.003(3) -0.008(3) -0.007(3)
C25 0.030(4) 0.026(4) 0.022(3) 0.000(3) -0.006(3) -0.004(3)
C26 0.024(3) 0.019(3) 0.020(3) 0.000(2) -0.008(3) -0.009(3)
C27 0.024(4) 0.026(3) 0.022(3) 0.004(3) -0.007(3) -0.003(3)
C28 0.023(4) 0.033(4) 0.025(3) 0.003(3) 0.000(3) -0.008(3)
N6 0.029(3) 0.025(3) 0.021(3) 0.007(2) -0.011(2) -0.008(2)
C29 0.028(4) 0.024(3) 0.026(3) 0.003(3) -0.013(3) 0.001(3)
C30 0.027(4) 0.030(4) 0.015(3) 0.002(3) -0.004(3) -0.005(3)
C31 0.015(3) 0.024(3) 0.015(3) 0.002(2) -0.002(2) -0.008(3)
C32 0.019(3) 0.028(4) 0.026(3) 0.002(3) -0.003(3) -0.008(3)
C33 0.043(5) 0.025(4) 0.023(3) -0.001(3) 0.001(3) -0.016(3)
C34 0.039(5) 0.048(5) 0.022(3) -0.007(3) 0.001(3) -0.027(4)
C35 0.025(4) 0.063(6) 0.022(3) 0.001(3) -0.005(3) -0.016(4)
C36 0.018(3) 0.035(4) 0.024(3) 0.001(3) -0.007(3) 0.001(3)
C37 0.019(3) 0.012(3) 0.022(3) 0.004(2) -0.006(2) -0.003(2)
C38 0.023(4) 0.023(3) 0.028(3) 0.006(3) -0.010(3) -0.002(3)
C39 0.039(5) 0.033(4) 0.028(4) 0.007(3) -0.016(3) 0.004(3)
C40 0.040(4) 0.023(3) 0.021(3) 0.013(3) -0.004(3) 0.000(3)
C41 0.035(4) 0.023(3) 0.032(4) 0.008(3) -0.006(3) -0.007(3)
C42 0.018(3) 0.024(3) 0.026(3) 0.005(3) -0.007(3) 0.001(3)

loop_
_atom_type_symbol
_atom_type_description
_atom_type_scat_dispersion_real
_atom_type_scat_dispersion_imag
_atom_type_scat_source
C C 0.0033 0.0016 'International Tables Vol C Tables 4.2.6.8 and 6.1.1.4'
H H 0.0000 0.0000 'International Tables Vol C Tables 4.2.6.8 and 6.1.1.4'
N N 0.0061 0.0033 'International Tables Vol C Tables 4.2.6.8 and 6.1.1.4'
Br Br -0.2901 2.4595 'International Tables Vol C Tables 4.2.6.8 and 6.1.1.4'
Hg Hg -2.3894 9.2266 'International Tables Vol C Tables 4.2.6.8 and 6.1.1.4'
Cu Cu 0.3201 1.2651 'International Tables Vol C Tables 4.2.6.8 and 6.1.1.4'
Cl Cl 0.1484 0.1585 'International Tables Vol C Tables 4.2.6.8 and 6.1.1.4'

loop_
_geom_angle_atom_site_label_1
_geom_angle_atom_site_label_2
_geom_angle_atom_site_label_3
_geom_angle
_geom_angle_site_symmetry_1
_geom_angle_site_symmetry_3
_geom_angle_publ_flag
N6 Hg1 N5 91.00(18) 2_656 . ?
N6 Hg1 Br1 106.09(14) 2_656 . ?
N5 Hg1 Br1 100.45(14) . . ?
N6 Hg1 Br2 103.01(15) 2_656 . ?
N5 Hg1 Br2 101.15(14) . . ?
Br1 Hg1 Br2 143.15(3) . . ?
C4 N1 C1 105.7(5) . . ?
C4 N1 Cu1 126.9(4) . . ?
C1 N1 Cu1 126.6(4) . . ?
C6 N2 C9 105.6(5) . . ?
C6 N2 Cu1 127.3(4) . . ?
C9 N2 Cu1 126.9(4) . . ?
C11 N3 C14 105.1(5) . . ?
C11 N3 Cu1 127.5(4) . . ?
C14 N3 Cu1 127.4(4) . . ?
C19 N4 C16 105.5(5) . . ?
C19 N4 Cu1 127.0(4) . . ?
C16 N4 Cu1 127.0(4) . . ?
N1 C1 C20 126.1(6) . . ?
N1 C1 C2 109.7(5) . . ?
C20 C1 C2 124.2(6) . . ?
C3 C2 C1 106.8(6) . . ?
C3 C2 H2 126.6 . . ?
C1 C2 H2 126.6 . . ?
C2 C3 C4 106.9(6) . . ?
C2 C3 H3 126.6 . . ?
C4 C3 H3 126.6 . . ?
N1 C4 C5 125.3(6) . . ?
N1 C4 C3 110.9(5) . . ?
C5 C4 C3 123.8(6) . . ?
C6 C5 C4 124.3(6) . . ?
C6 C5 C21 117.6(5) . . ?
C4 C5 C21 118.0(6) . . ?
N2 C6 C5 124.5(6) . . ?
N2 C6 C7 110.4(5) . . ?
C5 C6 C7 125.1(6) . . ?
C8 C7 C6 106.7(6) . . ?
C8 C7 H7 126.6 . . ?
C6 C7 H7 126.6 . . ?
C7 C8 C9 107.1(6) . . ?
C7 C8 H8 126.4 . . ?
C9 C8 H8 126.4 . . ?
C10 C9 N2 125.0(6) . . ?
C10 C9 C8 124.8(6) . . ?
N2 C9 C8 110.1(6) . . ?
C9 C10 C11 124.4(5) . . ?
C9 C10 C26 117.6(6) . . ?
C11 C10 C26 118.0(6) . . ?
N3 C11 C10 124.7(6) . . ?
N3 C11 C12 110.9(5) . . ?
C10 C11 C12 124.1(5) . . ?
C13 C12 C11 106.4(5) . . ?
C13 C12 H12 126.8 . . ?
C11 C12 H12 126.8 . . ?
C12 C13 C14 107.9(6) . . ?
C12 C13 H13 126.1 . . ?
C14 C13 H13 126.1 . . ?
N3 C14 C15 125.5(6) . . ?
N3 C14 C13 109.6(5) . . ?
C15 C14 C13 124.8(6) . . ?
C14 C15 C16 123.7(6) . . ?
C14 C15 C31 117.7(5) . . ?
C16 C15 C31 118.5(5) . . ?
N4 C16 C15 125.2(5) . . ?
N4 C16 C17 109.6(5) . . ?
C15 C16 C17 125.2(6) . . ?
C18 C17 C16 107.6(6) . . ?
C18 C17 H17 126.2 . . ?
C16 C17 H17 126.2 . . ?
C17 C18 C19 106.7(5) . . ?
C17 C18 H18 126.7 . . ?
C19 C18 H18 126.7 . . ?
N4 C19 C20 124.7(5) . . ?
N4 C19 C18 110.6(5) . . ?
C20 C19 C18 124.5(5) . . ?
C1 C20 C19 123.3(5) . . ?
C1 C20 C37 119.6(5) . . ?
C19 C20 C37 117.2(5) . . ?
C25 C21 C22 116.8(6) . . ?
C25 C21 C5 119.7(6) . . ?
C22 C21 C5 123.5(6) . . ?
C23 C22 C21 119.6(7) . . ?
C23 C22 H22 120.2 . . ?
C21 C22 H22 120.2 . . ?
N5 C23 C22 123.0(6) . . ?
N5 C23 H23 118.5 . . ?
C22 C23 H23 118.5 . . ?
C23 N5 C24 117.3(6) . . ?
C23 N5 Hg1 126.8(4) . . ?
C24 N5 Hg1 115.7(4) . . ?
N5 C24 C25 123.7(7) . . ?
N5 C24 H24 118.2 . . ?
C25 C24 H24 118.2 . . ?
C24 C25 C21 119.6(6) . . ?
C24 C25 H25 120.2 . . ?
C21 C25 H25 120.2 . . ?
C30 C26 C27 117.0(6) . . ?
C30 C26 C10 121.2(6) . . ?
C27 C26 C10 121.8(6) . . ?
C28 C27 C26 119.3(6) . . ?
C28 C27 H27 120.3 . . ?
C26 C27 H27 120.3 . . ?
N6 C28 C27 123.5(6) . . ?
N6 C28 H28 118.3 . . ?
C27 C28 H28 118.3 . . ?
C28 N6 C29 117.8(6) . . ?
C28 N6 Hg1 123.2(5) . 2_656 ?
C29 N6 Hg1 118.5(4) . 2_656 ?
N6 C29 C30 122.2(6) . . ?
N6 C29 H29 118.9 . . ?
C30 C29 H29 118.9 . . ?
C29 C30 C26 120.1(6) . . ?
C29 C30 H30 119.9 . . ?
C26 C30 H30 119.9 . . ?
C32 C31 C36 118.7(6) . . ?
C32 C31 C15 120.0(6) . . ?
C36 C31 C15 121.3(6) . . ?
C31 C32 C33 119.9(6) . . ?
C31 C32 H32 120.1 . . ?
C33 C32 H32 120.1 . . ?
C34 C33 C32 120.7(7) . . ?
C34 C33 H33 119.6 . . ?
C32 C33 H33 119.6 . . ?
C35 C34 C33 119.6(7) . . ?
C35 C34 H34 120.2 . . ?
C33 C34 H34 120.2 . . ?
C34 C35 C36 121.2(7) . . ?
C34 C35 H35 119.4 . . ?
C36 C35 H35 119.4 . . ?
C35 C36 C31 119.8(7) . . ?
C35 C36 H36 120.1 . . ?
C31 C36 H36 120.1 . . ?
C38 C37 C42 118.6(6) . . ?
C38 C37 C20 120.4(6) . . ?
C42 C37 C20 121.0(5) . . ?
C37 C38 C39 120.1(6) . . ?
C37 C38 H38 120.0 . . ?
C39 C38 H38 120.0 . . ?
C40 C39 C38 120.3(7) . . ?
C40 C39 H39 119.9 . . ?
C38 C39 H39 119.9 . . ?
C39 C40 C41 120.9(6) . . ?
C39 C40 H40 119.5 . . ?
C41 C40 H40 119.5 . . ?
C40 C41 C42 118.9(7) . . ?
C40 C41 H41 120.5 . . ?
C42 C41 H41 120.5 . . ?
C37 C42 C41 121.2(6) . . ?
C37 C42 H42 119.4 . . ?
C41 C42 H42 119.4 . . ?
Cl1A C43A Cl3A 113.4(9) . . ?
Cl1A C43A Cl2A 116.3(10) . . ?
Cl3A C43A Cl2A 109.6(9) . . ?
Cl1A C43A H43A 105.5 . . ?
Cl3A C43A H43A 105.5 . . ?
Cl2A C43A H43A 105.5 . . ?
Cl1B C43B Cl2B 103.8(11) . . ?
Cl1B C43B Cl3B 109.6(13) . . ?
Cl2B C43B Cl3B 107.4(12) . . ?
Cl1B C43B H43B 111.9 . . ?
Cl2B C43B H43B 111.9 . . ?
Cl3B C43B H43B 111.9 . . ?
N3 Cu1 N1 174.4(2) . . ?
N3 Cu1 N2 90.1(2) . . ?
N1 Cu1 N2 90.0(2) . . ?
N3 Cu1 N4 90.0(2) . . ?
N1 Cu1 N4 90.1(2) . . ?
N2 Cu1 N4 177.1(2) . . ?

loop_
_geom_bond_atom_site_label_1
_geom_bond_atom_site_label_2
_geom_bond_distance
_geom_bond_site_symmetry_2
_geom_bond_publ_flag
Hg1 N6 2.358(5) 2_656 ?
Hg1 N5 2.448(5) . ?
Hg1 Br1 2.4884(9) . ?
Hg1 Br2 2.4957(9) . ?
N1 C4 1.362(8) . ?
N1 C1 1.379(7) . ?
N1 Cu1 1.999(5) . ?
N2 C6 1.377(8) . ?
N2 C9 1.378(8) . ?
N2 Cu1 2.002(5) . ?
N3 C11 1.379(7) . ?
N3 C14 1.385(8) . ?
N3 Cu1 1.989(5) . ?
N4 C19 1.375(7) . ?
N4 C16 1.380(8) . ?
N4 Cu1 2.005(5) . ?
C1 C20 1.382(9) . ?
C1 C2 1.440(9) . ?
C2 C3 1.355(9) . ?
C2 H2 0.9500 . ?
C3 C4 1.427(9) . ?
C3 H3 0.9500 . ?
C4 C5 1.402(9) . ?
C5 C6 1.395(9) . ?
C5 C21 1.507(9) . ?
C6 C7 1.436(9) . ?
C7 C8 1.357(10) . ?
C7 H7 0.9500 . ?
C8 C9 1.437(9) . ?
C8 H8 0.9500 . ?
C9 C10 1.394(9) . ?
C10 C11 1.400(9) . ?
C10 C26 1.494(8) . ?
C11 C12 1.430(9) . ?
C12 C13 1.351(9) . ?
C12 H12 0.9500 . ?
C13 C14 1.434(9) . ?
C13 H13 0.9500 . ?
C14 C15 1.396(8) . ?
C15 C16 1.400(8) . ?
C15 C31 1.502(9) . ?
C16 C17 1.439(8) . ?
C17 C18 1.348(9) . ?
C17 H17 0.9500 . ?
C18 C19 1.434(8) . ?
C18 H18 0.9500 . ?
C19 C20 1.425(9) . ?
C20 C37 1.490(8) . ?
C21 C25 1.393(9) . ?
C21 C22 1.393(9) . ?
C22 C23 1.382(10) . ?
C22 H22 0.9500 . ?
C23 N5 1.333(9) . ?
C23 H23 0.9500 . ?
N5 C24 1.331(8) . ?
C24 C25 1.368(9) . ?
C24 H24 0.9500 . ?
C25 H25 0.9500 . ?
C26 C30 1.384(9) . ?
C26 C27 1.391(9) . ?
C27 C28 1.376(9) . ?
C27 H27 0.9500 . ?
C28 N6 1.324(9) . ?
C28 H28 0.9500 . ?
N6 C29 1.343(9) . ?
N6 Hg1 2.358(5) 2_656 ?
C29 C30 1.378(9) . ?
C29 H29 0.9500 . ?
C30 H30 0.9500 . ?
C31 C32 1.391(9) . ?
C31 C36 1.399(9) . ?
C32 C33 1.405(9) . ?
C32 H32 0.9500 . ?
C33 C34 1.365(11) . ?
C33 H33 0.9500 . ?
C34 C35 1.366(12) . ?
C34 H34 0.9500 . ?
C35 C36 1.392(10) . ?
C35 H35 0.9500 . ?
C36 H36 0.9500 . ?
C37 C38 1.390(9) . ?
C37 C42 1.396(9) . ?
C38 C39 1.394(9) . ?
C38 H38 0.9500 . ?
C39 C40 1.372(10) . ?
C39 H39 0.9500 . ?
C40 C41 1.377(10) . ?
C40 H40 0.9500 . ?
C41 C42 1.394(9) . ?
C41 H41 0.9500 . ?
C42 H42 0.9500 . ?
C43A Cl1A 1.685(15) . ?
C43A Cl3A 1.744(14) . ?
C43A Cl2A 1.727(14) . ?
C43A H43A 1.0000 . ?
C43B Cl1B 1.744(18) . ?
C43B Cl2B 1.739(18) . ?
C43B Cl3B 1.729(18) . ?
C43B H43B 1.0000 . ?
